data_4343311
loop_
_publ_author_name
'Chen, Kelly'
'Shearer, Jason'
'Catalano, Vincent J.'

_publ_section_title
;
 Subtle Modulation of Cu4X4L2 Phosphine Cluster Cores Leads to Changes in
 Luminescence.
;
_journal_issue 13
_journal_name_full 'Inorganic chemistry'
_journal_page_first 6245
_journal_page_last 6256
_journal_paper_doi 10.1021/acs.inorgchem.5b00443
_journal_volume 54
_journal_year 2015
_chemical_formula_moiety 'C34 H28 Cu4 I4 N2 P2'
_chemical_formula_sum 'C34 H28 Cu4 I4 N2 P2'
_chemical_formula_weight 1288.28
_chemical_name_systematic
; 
 ? 
;
_space_group_crystal_system monoclinic
_space_group_IT_number 14
_space_group_name_Hall '-P 2ybc'
_space_group_name_H-M_alt 'P 1 21/c 1'
_symmetry_space_group_name_Hall '-P 2ybc'
_symmetry_space_group_name_H-M 'P 1 21/c 1'
_atom_sites_solution_hydrogens geom
_atom_sites_solution_primary direct
_audit_creation_date 2014-02-07
_audit_creation_method
; 
Olex2 1.2 
(compiled 2013.12.10 svn.r2850 for OlexSys, GUI svn.r4736) 
;
_cell_angle_alpha 90
_cell_angle_beta 99.8182(8)
_cell_angle_gamma 90
_cell_formula_units_Z 4
_cell_length_a 16.6090(7)
_cell_length_b 13.7822(6)
_cell_length_c 16.3524(7)
_cell_measurement_reflns_used 9969
_cell_measurement_temperature 100(2)
_cell_measurement_theta_max 26.406
_cell_measurement_theta_min 2.189
_cell_volume 3688.4(3)
_computing_cell_refinement 'Bruker SAINT'
_computing_data_collection 'Bruker APEX2'
_computing_data_reduction 'Bruker SAINT'
_computing_molecular_graphics 'Olex2 (Dolomanov et al., 2009)'
_computing_publication_material 'Olex2 (Dolomanov et al., 2009)'
_computing_structure_refinement 'ShelXL (Sheldrick, 2008)'
_computing_structure_solution 'ShelXS (Sheldrick, 2008)'
_diffrn_ambient_temperature 100
_diffrn_measured_fraction_theta_full 1.000
_diffrn_measured_fraction_theta_max 1.000
_diffrn_measurement_device_type 'Bruker APEX-II CCD'
_diffrn_measurement_method '\f and \w scans'
_diffrn_radiation_type MoK\a
_diffrn_radiation_wavelength 0.71073
_diffrn_reflns_av_R_equivalents 0.0668
_diffrn_reflns_av_unetI/netI 0.0376
_diffrn_reflns_laue_measured_fraction_full 1.000
_diffrn_reflns_laue_measured_fraction_max 1.000
_diffrn_reflns_limit_h_max 20
_diffrn_reflns_limit_h_min -20
_diffrn_reflns_limit_k_max 16
_diffrn_reflns_limit_k_min -16
_diffrn_reflns_limit_l_max 19
_diffrn_reflns_limit_l_min -19
_diffrn_reflns_number 54276
_diffrn_reflns_point_group_measured_fraction_full 1.000
_diffrn_reflns_point_group_measured_fraction_max 1.000
_diffrn_reflns_theta_full 25.242
_diffrn_reflns_theta_max 25.495
_diffrn_reflns_theta_min 1.244
_diffrn_standards_number 0
_exptl_absorpt_coefficient_mu 5.738
_exptl_absorpt_correction_T_max 0.7454
_exptl_absorpt_correction_T_min 0.5772
_exptl_absorpt_correction_type multi-scan
_exptl_absorpt_process_details
;
SADABS-2012/1 (Bruker,2012) was used for absorption correction. wR2(int) was 0.0899 before and 0.0602 after correction.The Ratio of minimum to maximum transmission is 0.7743. The \l/2 correction factor is 0.0015.
;
_exptl_crystal_colour clear
_exptl_crystal_colour_lustre clear
_exptl_crystal_density_diffrn 2.320
_exptl_crystal_description Plate
_exptl_crystal_F_000 2416
_exptl_crystal_size_max 0.16
_exptl_crystal_size_mid 0.082
_exptl_crystal_size_min 0.072
_refine_diff_density_max 1.590
_refine_diff_density_min -0.815
_refine_diff_density_rms 0.169
_refine_ls_extinction_method none
_refine_ls_goodness_of_fit_ref 1.000
_refine_ls_hydrogen_treatment constr
_refine_ls_matrix_type full
_refine_ls_number_parameters 415
_refine_ls_number_reflns 6850
_refine_ls_number_restraints 0
_refine_ls_restrained_S_all 1.000
_refine_ls_R_factor_all 0.0520
_refine_ls_R_factor_gt 0.0345
_refine_ls_shift/su_max 0.009
_refine_ls_shift/su_mean 0.001
_refine_ls_structure_factor_coef Fsqd
_refine_ls_weighting_details 'w=1/[\s^2^(Fo^2^)+(0.0645P)^2^] where P=(Fo^2^+2Fc^2^)/3'
_refine_ls_weighting_scheme calc
_refine_ls_wR_factor_gt 0.0913
_refine_ls_wR_factor_ref 0.0975
_reflns_Friedel_coverage 0.000
_reflns_number_gt 5449
_reflns_number_total 6850
_reflns_threshold_expression 'I > 2\s(I)'
_cod_data_source_file ic5b00443_si_002.cif
_cod_data_source_block kc145_0ma
_cod_depositor_comments 'Adding full bibliography for 4343305--4343312.cif.'
_cod_database_code 4343311
_shelxl_version_number 2013-4
_shelx_space_group_comment
; 
The symmetry employed for this shelxl refinement is uniquely defined 
by the following loop, which should always be used as a source of 
symmetry information in preference to the above space-group names. 
They are only intended as comments. 
;
_shelx_estimated_absorpt_t_max 0.683
_shelx_estimated_absorpt_t_min 0.460
_olex2_refinement_description
; 
1. Fixed Uiso 
 At 1.2 times of: 
  All C(H) groups 
2.a Aromatic/amide H refined with riding coordinates: 
 C6(H6), C5(H5), C4(H4), C3(H3), C2(H2), C8(H8), C9(H9), C10(H10), C11(H11), 
 C12(H12), C14(H14), C15(H15), C16(H16), C17(H17), C19(H19), C20(H20), C21(H21), 
  C22(H22), C23(H23), C25(H25), C26(H26), C27(H27), C28(H28), C29(H29), 
 C31(H31), C32(H32), C33(H33), C34(H34) 
;

loop_
_space_group_symop_operation_xyz
'x, y, z'
'-x, y+1/2, -z+1/2'
'-x, -y, -z'
'x, -y-1/2, z-1/2'

loop_
_atom_site_label
_atom_site_type_symbol
_atom_site_fract_x
_atom_site_fract_y
_atom_site_fract_z
_atom_site_U_iso_or_equiv
_atom_site_adp_type
_atom_site_occupancy
_atom_site_site_symmetry_order
_atom_site_calc_flag
_atom_site_refinement_flags_posn
Cu1 Cu -0.19866(5) -0.97631(5) -0.13126(5) 0.01765(18) Uani 1 1 d .
Cu2 Cu -0.29918(5) -0.88512(5) -0.25975(5) 0.01802(18) Uani 1 1 d .
Cu3 Cu -0.31196(5) -1.06127(5) -0.31430(5) 0.01437(17) Uani 1 1 d .
Cu4 Cu -0.16324(5) -1.10722(6) -0.23161(5) 0.0241(2) Uani 1 1 d .
I1 I -0.06793(3) -1.08257(3) -0.09065(2) 0.01680(11) Uani 1 1 d .
I2 I -0.32505(3) -1.09455(3) -0.15923(2) 0.01649(11) Uani 1 1 d .
I3 I -0.42595(2) -0.93752(3) -0.37503(2) 0.01506(11) Uani 1 1 d .
I4 I -0.16975(2) -0.94036(3) -0.31161(2) 0.01569(11) Uani 1 1 d .
N1 N -0.3403(3) -0.7833(3) -0.1915(3) 0.0130(11) Uani 1 1 d .
N2 N -0.1508(3) -1.2342(3) -0.2869(3) 0.0139(11) Uani 1 1 d .
P1 P -0.21871(10) -0.83788(10) -0.06868(9) 0.0116(3) Uani 1 1 d .
P2 P -0.29212(9) -1.18838(10) -0.39168(9) 0.0102(3) Uani 1 1 d .
C1 C -0.2235(4) -0.8532(4) 0.0414(4) 0.0152(13) Uani 1 1 d .
C6 C -0.1641(4) -0.8173(4) 0.1039(4) 0.0188(14) Uani 1 1 d .
H6 H -0.1192 -0.7816 0.0904 0.023 Uiso 1 1 calc R
C5 C -0.1706(4) -0.8340(5) 0.1875(4) 0.0262(17) Uani 1 1 d .
H5 H -0.1301 -0.8089 0.2304 0.031 Uiso 1 1 calc R
C4 C -0.2339(5) -0.8852(5) 0.2073(4) 0.0265(17) Uani 1 1 d .
H4 H -0.2376 -0.8954 0.2640 0.032 Uiso 1 1 calc R
C3 C -0.2933(4) -0.9231(5) 0.1460(4) 0.0220(15) Uani 1 1 d .
H3 H -0.3375 -0.9592 0.1606 0.026 Uiso 1 1 calc R
C2 C -0.2881(4) -0.9082(4) 0.0626(4) 0.0212(15) Uani 1 1 d .
H2 H -0.3282 -0.9351 0.0202 0.025 Uiso 1 1 calc R
C7 C -0.1434(4) -0.7424(4) -0.0709(4) 0.0129(13) Uani 1 1 d .
C8 C -0.0668(4) -0.7688(5) -0.0887(4) 0.0223(15) Uani 1 1 d .
H8 H -0.0558 -0.8348 -0.0992 0.027 Uiso 1 1 calc R
C9 C -0.0074(5) -0.6998(6) -0.0909(4) 0.0322(18) Uani 1 1 d .
H9 H 0.0447 -0.7187 -0.1019 0.039 Uiso 1 1 calc R
C10 C -0.0231(5) -0.6020(5) -0.0771(4) 0.0297(17) Uani 1 1 d .
H10 H 0.0176 -0.5542 -0.0796 0.036 Uiso 1 1 calc R
C11 C -0.0979(5) -0.5762(5) -0.0600(5) 0.035(2) Uani 1 1 d .
H11 H -0.1087 -0.5099 -0.0503 0.042 Uiso 1 1 calc R
C12 C -0.1576(4) -0.6441(5) -0.0565(4) 0.0246(16) Uani 1 1 d .
H12 H -0.2091 -0.6243 -0.0442 0.029 Uiso 1 1 calc R
C13 C -0.3138(4) -0.7733(4) -0.1082(4) 0.0124(13) Uani 1 1 d .
C14 C -0.3542(4) -0.7125(4) -0.0610(4) 0.0165(14) Uani 1 1 d .
H14 H -0.3357 -0.7072 -0.0029 0.020 Uiso 1 1 calc R
C15 C -0.4206(4) -0.6600(4) -0.0978(4) 0.0149(13) Uani 1 1 d .
H15 H -0.4494 -0.6196 -0.0656 0.018 Uiso 1 1 calc R
C16 C -0.4452(4) -0.6668(4) -0.1830(4) 0.0175(14) Uani 1 1 d .
H16 H -0.4889 -0.6283 -0.2108 0.021 Uiso 1 1 calc R
C17 C -0.4051(4) -0.7301(4) -0.2262(4) 0.0150(13) Uani 1 1 d .
H17 H -0.4240 -0.7370 -0.2841 0.018 Uiso 1 1 calc R
C18 C -0.3758(3) -1.2753(4) -0.4044(4) 0.0122(12) Uani 1 1 d .
C19 C -0.3952(4) -1.3151(4) -0.3319(4) 0.0167(14) Uani 1 1 d .
H19 H -0.3651 -1.2967 -0.2796 0.020 Uiso 1 1 calc R
C20 C -0.4586(4) -1.3818(4) -0.3361(4) 0.0212(15) Uani 1 1 d .
H20 H -0.4708 -1.4103 -0.2868 0.025 Uiso 1 1 calc R
C21 C -0.5039(4) -1.4066(4) -0.4124(5) 0.0226(15) Uani 1 1 d .
H21 H -0.5475 -1.4516 -0.4149 0.027 Uiso 1 1 calc R
C22 C -0.4862(4) -1.3666(5) -0.4847(4) 0.0268(16) Uani 1 1 d .
H22 H -0.5178 -1.3838 -0.5367 0.032 Uiso 1 1 calc R
C23 C -0.4220(4) -1.3011(4) -0.4811(4) 0.0161(13) Uani 1 1 d .
H23 H -0.4094 -1.2738 -0.5308 0.019 Uiso 1 1 calc R
C24 C -0.2748(4) -1.1587(4) -0.4957(3) 0.0120(12) Uani 1 1 d .
C25 C -0.3310(4) -1.0965(5) -0.5437(4) 0.0209(15) Uani 1 1 d .
H25 H -0.3767 -1.0729 -0.5219 0.025 Uiso 1 1 calc R
C26 C -0.3201(5) -1.0696(5) -0.6220(4) 0.0251(16) Uani 1 1 d .
H26 H -0.3596 -1.0294 -0.6547 0.030 Uiso 1 1 calc R
C27 C -0.2529(4) -1.1001(4) -0.6537(4) 0.0201(15) Uani 1 1 d .
H27 H -0.2454 -1.0804 -0.7076 0.024 Uiso 1 1 calc R
C28 C -0.1964(4) -1.1595(5) -0.6065(4) 0.0236(15) Uani 1 1 d .
H28 H -0.1496 -1.1804 -0.6279 0.028 Uiso 1 1 calc R
C29 C -0.2074(4) -1.1892(4) -0.5276(4) 0.0173(14) Uani 1 1 d .
H29 H -0.1683 -1.2306 -0.4957 0.021 Uiso 1 1 calc R
C30 C -0.2057(4) -1.2687(4) -0.3524(3) 0.0119(12) Uani 1 1 d .
C31 C -0.1957(4) -1.3581(4) -0.3881(4) 0.0143(13) Uani 1 1 d .
H31 H -0.2352 -1.3801 -0.4333 0.017 Uiso 1 1 calc R
C32 C -0.1290(4) -1.4153(4) -0.3587(4) 0.0159(13) Uani 1 1 d .
H32 H -0.1216 -1.4766 -0.3831 0.019 Uiso 1 1 calc R
C33 C -0.0729(4) -1.3807(4) -0.2924(4) 0.0164(13) Uani 1 1 d .
H33 H -0.0261 -1.4179 -0.2703 0.020 Uiso 1 1 calc R
C34 C -0.0862(4) -1.2910(4) -0.2590(4) 0.0159(13) Uani 1 1 d .
H34 H -0.0472 -1.2683 -0.2137 0.019 Uiso 1 1 calc R

loop_
_atom_site_aniso_label
_atom_site_aniso_U_11
_atom_site_aniso_U_22
_atom_site_aniso_U_33
_atom_site_aniso_U_23
_atom_site_aniso_U_13
_atom_site_aniso_U_12
Cu1 0.0209(4) 0.0119(4) 0.0195(4) -0.0055(3) 0.0015(3) 0.0037(3)
Cu2 0.0214(4) 0.0164(4) 0.0154(4) -0.0053(3) 0.0004(3) 0.0041(3)
Cu3 0.0171(4) 0.0116(4) 0.0143(4) -0.0032(3) 0.0025(3) 0.0023(3)
Cu4 0.0274(5) 0.0195(4) 0.0210(4) -0.0104(3) -0.0081(4) 0.0084(3)
I1 0.0172(2) 0.0155(2) 0.0157(2) -0.00283(15) -0.00288(17) 0.00198(16)
I2 0.0192(2) 0.0183(2) 0.0123(2) 0.00030(15) 0.00355(17) -0.00318(16)
I3 0.0159(2) 0.0144(2) 0.0137(2) -0.00106(15) -0.00068(16) 0.00127(15)
I4 0.0140(2) 0.0152(2) 0.0187(2) 0.00086(15) 0.00506(17) -0.00179(15)
N1 0.019(3) 0.011(2) 0.009(3) -0.0043(19) 0.000(2) -0.002(2)
N2 0.015(3) 0.014(3) 0.011(3) 0.000(2) 0.002(2) 0.002(2)
P1 0.0146(8) 0.0089(7) 0.0112(8) -0.0023(6) 0.0021(6) 0.0021(6)
P2 0.0125(8) 0.0081(7) 0.0102(7) -0.0011(6) 0.0023(6) 0.0012(6)
C1 0.021(4) 0.007(3) 0.017(3) 0.004(2) 0.000(3) 0.006(2)
C6 0.028(4) 0.012(3) 0.016(3) 0.001(2) 0.002(3) -0.002(3)
C5 0.039(5) 0.015(3) 0.020(4) -0.003(3) -0.006(3) 0.003(3)
C4 0.045(5) 0.015(3) 0.022(4) 0.008(3) 0.012(3) 0.015(3)
C3 0.024(4) 0.021(3) 0.023(4) 0.007(3) 0.009(3) 0.009(3)
C2 0.015(4) 0.019(3) 0.029(4) 0.005(3) -0.001(3) 0.007(3)
C7 0.017(3) 0.010(3) 0.012(3) -0.001(2) 0.004(3) -0.003(2)
C8 0.026(4) 0.023(3) 0.020(3) -0.011(3) 0.009(3) -0.004(3)
C9 0.024(4) 0.049(5) 0.026(4) -0.014(3) 0.013(3) -0.011(3)
C10 0.031(4) 0.032(4) 0.026(4) -0.004(3) 0.004(3) -0.015(3)
C11 0.040(5) 0.011(3) 0.049(5) 0.004(3) -0.007(4) -0.007(3)
C12 0.015(4) 0.019(3) 0.039(4) -0.001(3) 0.001(3) 0.002(3)
C13 0.019(3) 0.008(3) 0.012(3) 0.004(2) 0.006(3) -0.003(2)
C14 0.019(4) 0.017(3) 0.014(3) -0.002(2) 0.002(3) -0.002(3)
C15 0.014(3) 0.006(3) 0.028(4) 0.001(2) 0.011(3) 0.000(2)
C16 0.014(3) 0.014(3) 0.023(3) 0.006(3) 0.001(3) -0.001(2)
C17 0.015(3) 0.012(3) 0.017(3) 0.003(2) 0.000(3) 0.000(2)
C18 0.007(3) 0.014(3) 0.017(3) -0.005(2) 0.006(2) 0.002(2)
C19 0.013(3) 0.012(3) 0.026(4) -0.002(3) 0.005(3) 0.006(2)
C20 0.017(4) 0.012(3) 0.036(4) 0.008(3) 0.008(3) 0.004(3)
C21 0.013(3) 0.015(3) 0.041(4) 0.000(3) 0.010(3) -0.003(3)
C22 0.025(4) 0.030(4) 0.024(4) -0.008(3) 0.000(3) -0.008(3)
C23 0.018(4) 0.014(3) 0.017(3) -0.003(2) 0.005(3) -0.001(2)
C24 0.017(3) 0.012(3) 0.007(3) -0.001(2) 0.002(2) -0.003(2)
C25 0.022(4) 0.024(3) 0.018(3) 0.004(3) 0.005(3) 0.015(3)
C26 0.038(5) 0.023(3) 0.012(3) 0.007(3) -0.002(3) 0.007(3)
C27 0.034(4) 0.010(3) 0.016(3) 0.002(2) 0.006(3) 0.006(3)
C28 0.030(4) 0.026(4) 0.018(3) 0.001(3) 0.012(3) 0.001(3)
C29 0.018(3) 0.016(3) 0.018(3) 0.001(3) 0.004(3) 0.003(3)
C30 0.016(3) 0.013(3) 0.008(3) 0.003(2) 0.005(2) -0.003(2)
C31 0.017(3) 0.007(3) 0.019(3) 0.000(2) 0.005(3) 0.002(2)
C32 0.019(4) 0.014(3) 0.017(3) -0.001(2) 0.010(3) 0.002(3)
C33 0.015(3) 0.013(3) 0.022(3) 0.005(3) 0.005(3) -0.001(2)
C34 0.013(3) 0.021(3) 0.014(3) 0.000(2) 0.001(3) 0.002(3)

loop_
_atom_type_symbol
_atom_type_description
_atom_type_scat_dispersion_real
_atom_type_scat_dispersion_imag
_atom_type_scat_source
C C 0.0033 0.0016 'International Tables Vol C Tables 4.2.6.8 and 6.1.1.4'
H H 0.0000 0.0000 'International Tables Vol C Tables 4.2.6.8 and 6.1.1.4'
N N 0.0061 0.0033 'International Tables Vol C Tables 4.2.6.8 and 6.1.1.4'
P P 0.1023 0.0942 'International Tables Vol C Tables 4.2.6.8 and 6.1.1.4'
Cu Cu 0.3201 1.2651 'International Tables Vol C Tables 4.2.6.8 and 6.1.1.4'
I I -0.4742 1.8119 'International Tables Vol C Tables 4.2.6.8 and 6.1.1.4'

loop_
_geom_angle_atom_site_label_1
_geom_angle_atom_site_label_2
_geom_angle_atom_site_label_3
_geom_angle
Cu2 Cu1 I4 51.31(2)
Cu4 Cu1 Cu2 90.47(3)
Cu4 Cu1 I1 59.87(3)
Cu4 Cu1 I2 73.61(3)
Cu4 Cu1 I4 54.38(3)
I1 Cu1 Cu2 145.10(4)
I1 Cu1 I2 107.50(3)
I1 Cu1 I4 94.27(3)
I2 Cu1 Cu2 77.79(3)
I2 Cu1 I4 100.45(3)
P1 Cu1 Cu2 80.81(5)
P1 Cu1 Cu4 165.10(6)
P1 Cu1 I1 123.34(5)
P1 Cu1 I2 115.75(5)
P1 Cu1 I4 111.14(5)
Cu3 Cu2 Cu1 80.67(3)
Cu3 Cu2 I3 59.62(2)
I3 Cu2 Cu1 135.75(3)
I4 Cu2 Cu1 71.50(3)
I4 Cu2 Cu3 68.28(3)
I4 Cu2 I3 106.92(3)
N1 Cu2 Cu1 96.64(14)
N1 Cu2 Cu3 147.41(15)
N1 Cu2 I3 106.37(15)
N1 Cu2 I4 141.84(15)
Cu2 Cu3 Cu4 91.92(3)
Cu2 Cu3 I2 81.14(3)
Cu2 Cu3 I3 61.94(2)
Cu2 Cu3 I4 55.45(2)
Cu4 Cu3 I4 56.45(3)
I2 Cu3 Cu4 72.08(3)
I2 Cu3 I4 106.80(3)
I3 Cu3 Cu4 152.93(4)
I3 Cu3 I2 107.89(3)
I3 Cu3 I4 99.61(3)
P2 Cu3 Cu2 158.11(6)
P2 Cu3 Cu4 83.54(5)
P2 Cu3 I2 117.29(5)
P2 Cu3 I3 117.82(5)
P2 Cu3 I4 105.31(5)
Cu1 Cu4 Cu3 82.23(3)
Cu1 Cu4 I1 60.75(3)
Cu1 Cu4 I4 73.18(3)
I1 Cu4 Cu3 142.13(4)
I1 Cu4 I4 107.13(3)
I4 Cu4 Cu3 65.66(3)
N2 Cu4 Cu1 162.89(15)
N2 Cu4 Cu3 97.84(15)
N2 Cu4 I1 115.06(14)
N2 Cu4 I4 122.56(14)
Cu4 I1 Cu1 59.38(2)
Cu3 I2 Cu1 82.22(3)
Cu3 I3 Cu2 58.44(2)
Cu2 I4 Cu1 57.19(2)
Cu2 I4 Cu3 56.27(2)
Cu2 I4 Cu4 93.48(3)
Cu3 I4 Cu1 70.35(2)
Cu4 I4 Cu1 52.44(2)
Cu4 I4 Cu3 57.88(3)
C13 N1 Cu2 123.3(4)
C17 N1 Cu2 118.4(4)
C17 N1 C13 117.7(5)
C30 N2 Cu4 123.5(4)
C34 N2 Cu4 119.7(4)
C34 N2 C30 116.8(5)
C1 P1 Cu1 112.99(19)
C7 P1 Cu1 117.1(2)
C7 P1 C1 104.4(3)
C7 P1 C13 101.3(3)
C13 P1 Cu1 116.36(19)
C13 P1 C1 102.9(3)
C18 P2 Cu3 113.59(19)
C18 P2 C24 106.3(3)
C18 P2 C30 100.3(3)
C24 P2 Cu3 114.75(19)
C24 P2 C30 102.9(3)
C30 P2 Cu3 117.32(19)
C6 C1 P1 122.7(5)
C6 C1 C2 119.2(6)
C2 C1 P1 117.9(5)
C1 C6 H6 120.2
C1 C6 C5 119.7(6)
C5 C6 H6 120.2
C6 C5 H5 119.7
C4 C5 C6 120.6(6)
C4 C5 H5 119.7
C5 C4 H4 119.6
C5 C4 C3 120.8(6)
C3 C4 H4 119.6
C4 C3 H3 120.1
C4 C3 C2 119.7(7)
C2 C3 H3 120.1
C1 C2 H2 120.1
C3 C2 C1 119.8(6)
C3 C2 H2 120.1
C8 C7 P1 117.9(4)
C12 C7 P1 124.0(5)
C12 C7 C8 118.1(6)
C7 C8 H8 119.8
C9 C8 C7 120.5(6)
C9 C8 H8 119.8
C8 C9 H9 119.7
C8 C9 C10 120.5(7)
C10 C9 H9 119.7
C9 C10 H10 120.5
C11 C10 C9 119.0(7)
C11 C10 H10 120.5
C10 C11 H11 119.3
C10 C11 C12 121.4(7)
C12 C11 H11 119.3
C7 C12 H12 119.8
C11 C12 C7 120.5(7)
C11 C12 H12 119.8
N1 C13 P1 114.5(4)
N1 C13 C14 120.8(5)
C14 C13 P1 124.6(5)
C13 C14 H14 119.9
C15 C14 C13 120.3(6)
C15 C14 H14 119.9
C14 C15 H15 120.6
C14 C15 C16 118.8(6)
C16 C15 H15 120.6
C15 C16 H16 120.7
C17 C16 C15 118.5(6)
C17 C16 H16 120.7
N1 C17 C16 123.8(6)
N1 C17 H17 118.1
C16 C17 H17 118.1
C19 C18 P2 116.4(5)
C19 C18 C23 119.5(6)
C23 C18 P2 124.1(5)
C18 C19 H19 120.0
C20 C19 C18 120.1(6)
C20 C19 H19 120.0
C19 C20 H20 120.1
C19 C20 C21 119.9(6)
C21 C20 H20 120.1
C20 C21 H21 119.7
C22 C21 C20 120.7(6)
C22 C21 H21 119.7
C21 C22 H22 120.1
C21 C22 C23 119.8(6)
C23 C22 H22 120.1
C18 C23 H23 120.0
C22 C23 C18 120.0(6)
C22 C23 H23 120.0
C25 C24 P2 117.6(5)
C29 C24 P2 123.6(5)
C29 C24 C25 118.7(5)
C24 C25 H25 119.8
C26 C25 C24 120.4(6)
C26 C25 H25 119.8
C25 C26 H26 119.6
C27 C26 C25 120.8(6)
C27 C26 H26 119.6
C26 C27 H27 120.3
C26 C27 C28 119.3(6)
C28 C27 H27 120.3
C27 C28 H28 119.7
C27 C28 C29 120.6(6)
C29 C28 H28 119.7
C24 C29 C28 120.2(6)
C24 C29 H29 119.9
C28 C29 H29 119.9
N2 C30 P2 116.1(4)
N2 C30 C31 121.9(5)
C31 C30 P2 122.0(5)
C30 C31 H31 119.7
C32 C31 C30 120.5(6)
C32 C31 H31 119.7
C31 C32 H32 121.1
C31 C32 C33 117.9(6)
C33 C32 H32 121.1
C32 C33 H33 120.5
C34 C33 C32 119.0(6)
C34 C33 H33 120.5
N2 C34 C33 123.9(6)
N2 C34 H34 118.0
C33 C34 H34 118.0

loop_
_geom_bond_atom_site_label_1
_geom_bond_atom_site_label_2
_geom_bond_distance
Cu1 Cu2 2.7541(11)
Cu1 Cu4 2.5736(10)
Cu1 I1 2.6093(9)
Cu1 I2 2.6352(9)
Cu1 I4 3.1075(9)
Cu1 P1 2.2168(16)
Cu2 Cu3 2.5827(10)
Cu2 I3 2.6748(9)
Cu2 I4 2.5577(9)
Cu2 N1 1.985(5)
Cu3 Cu4 2.6818(11)
Cu3 I2 2.6221(9)
Cu3 I3 2.6150(8)
Cu3 I4 2.8849(9)
Cu3 P2 2.2184(16)
Cu4 I1 2.5864(9)
Cu4 I4 2.6389(9)
Cu4 N2 1.997(5)
N1 C13 1.366(7)
N1 C17 1.344(8)
N2 C30 1.368(8)
N2 C34 1.344(8)
P1 C1 1.827(6)
P1 C7 1.820(6)
P1 C13 1.831(6)
P2 C18 1.821(6)
P2 C24 1.820(6)
P2 C30 1.840(6)
C1 C6 1.385(9)
C1 C2 1.404(9)
C6 H6 0.9500
C6 C5 1.409(9)
C5 H5 0.9500
C5 C4 1.350(10)
C4 H4 0.9500
C4 C3 1.384(10)
C3 H3 0.9500
C3 C2 1.398(9)
C2 H2 0.9500
C7 C8 1.401(9)
C7 C12 1.402(8)
C8 H8 0.9500
C8 C9 1.374(9)
C9 H9 0.9500
C9 C10 1.398(10)
C10 H10 0.9500
C10 C11 1.365(11)
C11 H11 0.9500
C11 C12 1.372(10)
C12 H12 0.9500
C13 C14 1.388(8)
C14 H14 0.9500
C14 C15 1.371(8)
C15 H15 0.9500
C15 C16 1.387(9)
C16 H16 0.9500
C16 C17 1.365(9)
C17 H17 0.9500
C18 C19 1.392(8)
C18 C23 1.399(8)
C19 H19 0.9500
C19 C20 1.390(9)
C20 H20 0.9500
C20 C21 1.384(10)
C21 H21 0.9500
C21 C22 1.381(10)
C22 H22 0.9500
C22 C23 1.392(9)
C23 H23 0.9500
C24 C25 1.405(8)
C24 C29 1.378(8)
C25 H25 0.9500
C25 C26 1.374(9)
C26 H26 0.9500
C26 C27 1.375(10)
C27 H27 0.9500
C27 C28 1.378(9)
C28 H28 0.9500
C28 C29 1.395(9)
C29 H29 0.9500
C30 C31 1.385(8)
C31 H31 0.9500
C31 C32 1.379(8)
C32 H32 0.9500
C32 C33 1.389(9)
C33 H33 0.9500
C33 C34 1.384(8)
C34 H34 0.9500

loop_
_geom_torsion_atom_site_label_1
_geom_torsion_atom_site_label_2
_geom_torsion_atom_site_label_3
_geom_torsion_atom_site_label_4
_geom_torsion
Cu1 P1 C1 C6 112.2(5)
Cu1 P1 C1 C2 -64.3(5)
Cu1 P1 C7 C8 -18.7(6)
Cu1 P1 C7 C12 160.9(5)
Cu1 P1 C13 N1 -33.0(5)
Cu1 P1 C13 C14 151.7(5)
Cu2 N1 C13 P1 15.8(6)
Cu2 N1 C13 C14 -168.7(4)
Cu2 N1 C17 C16 171.5(5)
Cu3 P2 C18 C19 -58.3(5)
Cu3 P2 C18 C23 119.6(5)
Cu3 P2 C24 C25 -50.9(5)
Cu3 P2 C24 C29 125.0(5)
Cu3 P2 C30 N2 -12.3(5)
Cu3 P2 C30 C31 169.0(4)
Cu4 N2 C30 P2 2.6(6)
Cu4 N2 C30 C31 -178.8(4)
Cu4 N2 C34 C33 179.0(5)
N1 C13 C14 C15 -1.3(9)
N2 C30 C31 C32 -0.5(9)
P1 C1 C6 C5 -178.3(5)
P1 C1 C2 C3 178.9(5)
P1 C7 C8 C9 -179.8(5)
P1 C7 C12 C11 -179.4(6)
P1 C13 C14 C15 173.7(4)
P2 C18 C19 C20 179.7(5)
P2 C18 C23 C22 -178.5(5)
P2 C24 C25 C26 178.4(5)
P2 C24 C29 C28 -176.8(5)
P2 C30 C31 C32 178.1(5)
C1 P1 C7 C8 107.1(5)
C1 P1 C7 C12 -73.4(6)
C1 P1 C13 N1 -157.1(4)
C1 P1 C13 C14 27.6(6)
C1 C6 C5 C4 0.5(10)
C6 C1 C2 C3 2.2(9)
C6 C5 C4 C3 0.5(10)
C5 C4 C3 C2 -0.1(10)
C4 C3 C2 C1 -1.2(9)
C2 C1 C6 C5 -1.8(9)
C7 P1 C1 C6 -16.1(6)
C7 P1 C1 C2 167.4(5)
C7 P1 C13 N1 95.0(4)
C7 P1 C13 C14 -80.2(6)
C7 C8 C9 C10 -1.3(11)
C8 C7 C12 C11 0.1(10)
C8 C9 C10 C11 1.1(11)
C9 C10 C11 C12 -0.3(12)
C10 C11 C12 C7 -0.3(12)
C12 C7 C8 C9 0.6(10)
C13 N1 C17 C16 0.2(9)
C13 P1 C1 C6 -121.5(5)
C13 P1 C1 C2 62.0(5)
C13 P1 C7 C8 -146.3(5)
C13 P1 C7 C12 33.3(6)
C13 C14 C15 C16 -1.7(9)
C14 C15 C16 C17 3.9(9)
C15 C16 C17 N1 -3.2(9)
C17 N1 C13 P1 -173.4(4)
C17 N1 C13 C14 2.0(8)
C18 P2 C24 C25 75.5(5)
C18 P2 C24 C29 -108.6(5)
C18 P2 C30 N2 -135.8(4)
C18 P2 C30 C31 45.5(5)
C18 C19 C20 C21 -1.7(9)
C19 C18 C23 C22 -0.6(9)
C19 C20 C21 C22 0.7(10)
C20 C21 C22 C23 0.4(10)
C21 C22 C23 C18 -0.4(10)
C23 C18 C19 C20 1.6(9)
C24 P2 C18 C19 174.5(4)
C24 P2 C18 C23 -7.5(6)
C24 P2 C30 N2 114.7(4)
C24 P2 C30 C31 -64.0(5)
C24 C25 C26 C27 -2.3(10)
C25 C24 C29 C28 -0.9(9)
C25 C26 C27 C28 0.9(10)
C26 C27 C28 C29 0.5(10)
C27 C28 C29 C24 -0.5(10)
C29 C24 C25 C26 2.3(9)
C30 N2 C34 C33 -0.2(9)
C30 P2 C18 C19 67.7(5)
C30 P2 C18 C23 -114.3(5)
C30 P2 C24 C25 -179.6(5)
C30 P2 C24 C29 -3.6(6)
C30 C31 C32 C33 0.3(9)
C31 C32 C33 C34 -0.1(9)
C32 C33 C34 N2 0.0(10)
C34 N2 C30 P2 -178.2(4)
C34 N2 C30 C31 0.4(8)
